data_1568838
loop_
_publ_author_name
'Mikherdov, Alexander S.'
'Jin, Mingoo'
'Ito, Hajime'

_publ_section_title
;
 Exploring Au(i) involving halogen bonding with N-heterocyclic carbene
 Au(i) aryl complexes in crystalline media
;
_journal_issue 17
_journal_name_full 'Chemical Science'
_journal_page_first 4485
_journal_page_last 4494
_journal_paper_doi 10.1039/D3SC00373F
_journal_volume 14
_journal_year 2023
_chemical_formula_moiety 'C29 H35 Au N2'
_chemical_formula_sum 'C29 H35 Au N2'
_chemical_formula_weight 608.581
_space_group_crystal_system orthorhombic
_space_group_IT_number 61
_space_group_name_Hall '-P 2ac 2ab'
_space_group_name_H-M_alt 'P b c a'
_symmetry_Int_Tables_number 61
_atom_sites_solution_primary dual
_audit_creation_date 2022-03-24
_audit_creation_method
;
Olex2 1.5-alpha
(compiled 2022.03.08 svn.r54f81f84 for OlexSys, GUI svn.r6487)
;
_audit_update_record
;
2022-11-11 deposited with the CCDC.	2023-04-10 downloaded from the CCDC.
;
_cell_angle_alpha 90
_cell_angle_beta 90
_cell_angle_gamma 90
_cell_formula_units_Z 16
_cell_length_a 17.4227(1)
_cell_length_b 14.0371(1)
_cell_length_c 43.5602(4)
_cell_measurement_reflns_used 29514
_cell_measurement_temperature 123
_cell_measurement_theta_max 76.3580
_cell_measurement_theta_min 4.1560
_cell_volume 10653.26(14)
_computing_cell_refinement 'CrysAlisPro 1.171.40.69a (Rigaku OD, 2020)'
_computing_data_collection 'CrysAlisPro 1.171.40.69a (Rigaku OD, 2020)'
_computing_data_reduction 'CrysAlisPro 1.171.40.69a (Rigaku OD, 2020)'
_computing_molecular_graphics 'Olex2 1.5-alpha (Dolomanov et al., 2009)'
_computing_publication_material 'Olex2 1.5-alpha (Dolomanov et al., 2009)'
_computing_structure_refinement 'olex2.refine 1.5-alpha (Bourhis et al., 2015)'
_computing_structure_solution 'SHELXT 2018/2 (Sheldrick, 2018)'
_diffrn_ambient_temperature 123
_diffrn_detector 'Hybrid Pixel Array Detector'
_diffrn_detector_area_resol_mean 10.0000
_diffrn_detector_type HyPix
_diffrn_measured_fraction_theta_full 0.9991
_diffrn_measured_fraction_theta_max 0.9785
_diffrn_measurement_details
;
List of Runs (angles in degrees, time in seconds):

  # Type    Start    End  Width  t~exp~   \w     \q     \k     \f   Frames
#--------------------------------------------------------------------------
  1  \w     38.00  66.00   0.50    0.48    --  102.75 -57.00   0.00   56
  2  \w     34.00  68.00   0.50    0.48    --  102.75 -57.00  30.00   68
  3  \w     32.00  68.00   0.50    0.48    --  102.75 -57.00  60.00   72
  4  \w    118.00 170.00   0.50    0.48    --  102.75  37.00  60.00  104
  5  \w    116.00 174.00   0.50    0.48    --  102.75  19.00  30.00  116
  6  \w     31.00  68.00   0.50    0.48    --  102.75 -57.00-180.00   74
  7  \w    -16.00  37.00   0.50    0.12    --   49.03 -35.00-169.00  106
  8  \w     38.00  64.00   0.50    0.48    --  102.75 -99.00 -60.00   52
  9  \w     57.00 110.00   0.50    0.12    --   49.03-151.00 -34.00  106
 10  \w     78.00 104.00   0.50    0.48    --  102.75 -99.00 -60.00   52
 11  \w    -14.00  11.00   0.50    0.12    --  -49.03  19.00  30.00   50
 12  \w    -13.00  24.00   0.50    0.12    --  -49.03  19.00  60.00   74
 13  \w    -11.00  15.00   0.50    0.12    --  -49.03  19.00 120.00   52
 14  \w    -13.00  22.00   0.50    0.12    --  -49.03  19.00  90.00   70
 15  \w     -4.00  21.00   0.50    0.12    --  -49.03  19.00-150.00   50
 16  \w    -65.00 -34.00   0.50    0.48    -- -102.00  57.00-150.00   62
 17  \w    -60.00 -30.00   0.50    0.48    -- -102.00  57.00-180.00   60
 18  \w    -65.00 -40.00   0.50    0.48    -- -102.00  57.00-120.00   50
 19  \w   -123.00 -66.00   0.50    0.48    -- -102.00  77.00 150.00  114
 20  \w    -66.00 -40.00   0.50    0.48    -- -102.00 121.00-151.00   52
 21  \w    -68.00 -30.00   0.50    0.48    -- -102.00  87.00 132.00   76
 22  \w   -175.00-101.00   0.50    0.48    -- -102.00 -35.00-169.00  148
;
_diffrn_measurement_device 'four-circle diffractometer'
_diffrn_measurement_device_type 'XtaLAB Synergy R, DW system, HyPix'
_diffrn_measurement_method '\w scans'
_diffrn_orient_matrix_type 'CrysAlisPro convention (1999,Acta A55,543-557)'
_diffrn_orient_matrix_UB_11 -0.0006325000
_diffrn_orient_matrix_UB_12 -0.0273342000
_diffrn_orient_matrix_UB_13 -0.0342509000
_diffrn_orient_matrix_UB_21 -0.0401081000
_diffrn_orient_matrix_UB_22 -0.0946452000
_diffrn_orient_matrix_UB_23 0.0079503000
_diffrn_orient_matrix_UB_31 -0.0787813000
_diffrn_orient_matrix_UB_32 0.0484414000
_diffrn_orient_matrix_UB_33 -0.0037773000
_diffrn_radiation_monochromator mirror
_diffrn_radiation_probe x-ray
_diffrn_radiation_type 'Cu K\a'
_diffrn_radiation_wavelength 1.54184
_diffrn_reflns_av_R_equivalents 0.0664
_diffrn_reflns_av_unetI/netI 0.0430
_diffrn_reflns_Laue_measured_fraction_full 0.9991
_diffrn_reflns_Laue_measured_fraction_max 0.9785
_diffrn_reflns_limit_h_max 16
_diffrn_reflns_limit_h_min -21
_diffrn_reflns_limit_k_max 17
_diffrn_reflns_limit_k_min -15
_diffrn_reflns_limit_l_max 54
_diffrn_reflns_limit_l_min -54
_diffrn_reflns_number 63204
_diffrn_reflns_point_group_measured_fraction_full 0.9991
_diffrn_reflns_point_group_measured_fraction_max 0.9785
_diffrn_reflns_theta_full 67.6840
_diffrn_reflns_theta_max 76.39
_diffrn_reflns_theta_min 2.03
_diffrn_source 'Rotating-anode X-ray tube'
_diffrn_source_type 'Rigaku (Cu) X-ray Source'
_exptl_absorpt_coefficient_mu 10.493
_exptl_absorpt_correction_T_max 1.00000
_exptl_absorpt_correction_T_min 0.28314
_exptl_absorpt_correction_type multi-scan
_exptl_absorpt_process_details
;
CrysAlisPro 1.171.40.69a (Rigaku Oxford Diffraction, 2020)
Empirical absorption correction using spherical harmonics,
 implemented in SCALE3 ABSPACK scaling algorithm.
;
_exptl_crystal_colour 'clear colourless'
_exptl_crystal_colour_lustre clear
_exptl_crystal_colour_primary colourless
_exptl_crystal_density_diffrn 1.518
_exptl_crystal_description trapezoid
_exptl_crystal_F_000 4784.129
_exptl_crystal_size_max 0.25
_exptl_crystal_size_mid 0.1
_exptl_crystal_size_min 0.05
_refine_diff_density_max 1.4387
_refine_diff_density_min -1.3247
_refine_diff_density_rms 0.1521
_refine_ls_d_res_high 0.7932
_refine_ls_d_res_low 21.7801
_refine_ls_goodness_of_fit_ref 1.0450
_refine_ls_hydrogen_treatment constr
_refine_ls_matrix_type full
_refine_ls_number_constraints 104
_refine_ls_number_parameters 643
_refine_ls_number_reflns 10939
_refine_ls_number_restraints 0
_refine_ls_restrained_S_all 1.0450
_refine_ls_R_factor_all 0.0412
_refine_ls_R_factor_gt 0.0351
_refine_ls_shift/su_max -0.0009
_refine_ls_shift/su_mean 0.0000
_refine_ls_structure_factor_coef Fsqd
_refine_ls_weighting_details 'w=1/[\s^2^(Fo^2^)+(0.0455P)^2^+14.8158P] where P=(Fo^2^+2Fc^2^)/3'
_refine_ls_weighting_scheme calc
_refine_ls_wR_factor_gt 0.0883
_refine_ls_wR_factor_ref 0.0924
_reflns_Friedel_coverage 0.0
_reflns_limit_h_max 21
_reflns_limit_h_min 0
_reflns_limit_k_max 17
_reflns_limit_k_min 0
_reflns_limit_l_max 54
_reflns_limit_l_min 0
_reflns_number_gt 9429
_reflns_number_total 10939
_reflns_threshold_expression I>=2u(I)
_cod_data_source_file d3sc00373f3.cif
_cod_data_source_block 1Xyl_123K
_cod_depositor_comments 'Adding full bibliography for 1568831--1568854.cif.'
_cod_database_code 1568838
_chemical_oxdiff_formula 'Au N C H'
_olex2_refinement_description
;
1.a Secondary CH2 refined with riding coordinates:
 C2a(H2aa,H2ab), C3a(H3aa,H3ab), C3b(H3ba,H3bb), C2b(H2ba,H2bb)
1.b Aromatic/amide H refined with riding coordinates:
 C26a(H26a), C24a(H24a), C25a(H25a), C17b(H17b), C24b(H24b), C8a(H8a),
 C26b(H26b), C17a(H17a), C25b(H25b), C15a(H15a), C6a(H6a), C15b(H15b), C8b(H8b),
  C6b(H6b)
1.c Idealised Me refined as rotating group:
 C28a(H28a,H28b,H28c), C29a(H29a,H29b,H29c), C21a(H21a,H21b,H21c), C28b(H28d,
 H28e,H28f), C12a(H12a,H12b,H12c), C19b(H19d,H19e,H19f), C10a(H10a,H10b,H10c),
 C20b(H20d,H20e,H20f), C11a(H11a,H11b,H11c), C12b(H12d,H12e,H12f), C21b(H21d,
 H21e,H21f), C19a(H19a,H19b,H19c), C20a(H20a,H20b,H20c), C10b(H10d,H10e,H10f),
 C29b(H29d,H29e,H29f), C11b(H11d,H11e,H11f)
;
_olex2_submission_special_instructions 'No special instructions were received'
_oxdiff_exptl_absorpt_empirical_details
;
Empirical correction (ABSPACK) includes:
- Absorption correction using spherical harmonics
- Frame scaling
;
_oxdiff_exptl_absorpt_empirical_full_max 3.262
_oxdiff_exptl_absorpt_empirical_full_min 0.362

loop_
_space_group_symop_id
_space_group_symop_operation_xyz
1 x,y,z
2 x+1/2,-y+1/2,-z
3 -x,y+1/2,-z+1/2
4 -x+1/2,-y,z+1/2
5 -x,-y,-z
6 -x-1/2,y-1/2,z
7 x,-y-1/2,z-1/2
8 x-1/2,y,-z-1/2

loop_
_atom_site_label
_atom_site_type_symbol
_atom_site_fract_x
_atom_site_fract_y
_atom_site_fract_z
_atom_site_U_iso_or_equiv
_atom_site_adp_type
_atom_site_occupancy
_atom_site_refinement_flags_posn
Au1a Au 0.356690(19) 0.12397(3) 0.821922(9) 0.0206(2) Uani 1.000000 .
Au1b Au 0.14454(2) 0.45255(3) 0.580521(10) 0.0247(2) Uani 1.000000 .
N2a N 0.22339(17) 0.2471(2) 0.80455(9) 0.0288(7) Uani 1.000000 .
N1a N 0.26951(18) 0.2919(2) 0.84868(9) 0.0298(7) Uani 1.000000 .
N2b N 0.21161(19) 0.2622(3) 0.59017(9) 0.0334(8) Uani 1.000000 .
C22a C 0.4351(2) 0.0170(3) 0.81628(10) 0.0252(8) Uani 1.000000 .
C1a C 0.2769(2) 0.2296(3) 0.82585(10) 0.0279(8) Uani 1.000000 .
N1b N 0.2644(2) 0.3245(3) 0.54942(9) 0.0349(8) Uani 1.000000 .
C27a C 0.4545(2) -0.0168(3) 0.78689(10) 0.0277(8) Uani 1.000000 .
C13a C 0.3071(2) 0.2874(3) 0.87775(10) 0.0300(9) Uani 1.000000 .
C23a C 0.4690(2) -0.0285(3) 0.84176(10) 0.0274(8) Uani 1.000000 .
C9a C 0.2677(2) 0.2213(3) 0.75199(11) 0.0322(9) Uani 1.000000 .
C26a C 0.5036(2) -0.0943(3) 0.78306(11) 0.0310(9) Uani 1.000000 .
H26a H 0.5154(2) -0.1166(3) 0.76301(11) 0.0372(10) Uiso 1.000000 R
C4a C 0.2174(2) 0.1989(3) 0.77602(10) 0.0289(8) Uani 1.000000 .
C1b C 0.2146(2) 0.3392(3) 0.57224(11) 0.0303(9) Uani 1.000000 .
C18a C 0.2874(2) 0.2160(3) 0.89879(10) 0.0323(9) Uani 1.000000 .
C23b C 0.0285(2) 0.6062(3) 0.56624(11) 0.0306(9) Uani 1.000000 .
C22b C 0.0695(2) 0.5611(3) 0.58978(10) 0.0272(8) Uani 1.000000 .
C4b C 0.2809(2) 0.3923(3) 0.52590(11) 0.0367(10) Uani 1.000000 .
C28a C 0.4521(3) 0.0024(3) 0.87440(11) 0.0370(10) Uani 1.000000 .
H28a H 0.4226(18) 0.0618(14) 0.87412(11) 0.0555(14) Uiso 1.000000 GR
H28b H 0.4224(18) -0.0473(11) 0.8848(3) 0.0555(14) Uiso 1.000000 GR
H28c H 0.5005(3) 0.013(2) 0.8854(3) 0.0555(14) Uiso 1.000000 GR
C29a C 0.4210(3) 0.0295(4) 0.75862(11) 0.0385(10) Uani 1.000000 .
H29a H 0.3648(3) 0.028(2) 0.7598(4) 0.0578(15) Uiso 1.000000 GR
H29b H 0.4383(17) 0.0958(8) 0.7574(5) 0.0578(15) Uiso 1.000000 GR
H29c H 0.4380(17) -0.0051(16) 0.74031(13) 0.0578(15) Uiso 1.000000 GR
C24a C 0.5190(2) -0.1056(3) 0.83771(11) 0.0332(9) Uani 1.000000 .
H24a H 0.5418(2) -0.1353(3) 0.85507(11) 0.0398(11) Uiso 1.000000 R
C2a C 0.1786(2) 0.3339(3) 0.81165(12) 0.0355(10) Uani 1.000000 .
H2aa H 0.1936(2) 0.3876(3) 0.79820(12) 0.0426(12) Uiso 1.000000 R
H2ab H 0.1228(2) 0.3223(3) 0.80954(12) 0.0426(12) Uiso 1.000000 R
C25a C 0.5354(2) -0.1389(3) 0.80846(12) 0.0361(10) Uani 1.000000 .
H25a H 0.5683(2) -0.1922(3) 0.80583(12) 0.0434(12) Uiso 1.000000 R
C17b C 0.1589(3) 0.2964(4) 0.67163(12) 0.0376(10) Uani 1.000000 .
H17b H 0.1816(3) 0.3189(4) 0.69011(12) 0.0452(12) Uiso 1.000000 R
C3a C 0.2004(2) 0.3529(3) 0.84482(11) 0.0363(10) Uani 1.000000 .
H3aa H 0.1589(2) 0.3337(3) 0.85903(11) 0.0436(12) Uiso 1.000000 R
H3ab H 0.2127(2) 0.4210(3) 0.84817(11) 0.0436(12) Uiso 1.000000 R
C24b C -0.0184(2) 0.6840(3) 0.57228(13) 0.0402(11) Uani 1.000000 .
H24b H -0.0445(2) 0.7150(3) 0.55595(13) 0.0482(13) Uiso 1.000000 R
C8a C 0.2608(2) 0.1721(3) 0.72460(11) 0.0365(10) Uani 1.000000 .
H8a H 0.2957(2) 0.1854(3) 0.70842(11) 0.0439(11) Uiso 1.000000 R
C18b C 0.2030(2) 0.2920(3) 0.64497(11) 0.0342(9) Uani 1.000000 .
C21a C 0.2311(3) 0.1388(3) 0.89094(13) 0.0406(11) Uani 1.000000 .
H21a H 0.1851(10) 0.1672(4) 0.8817(8) 0.0609(16) Uiso 1.000000 GR
H21b H 0.2546(8) 0.0945(16) 0.8763(7) 0.0609(16) Uiso 1.000000 GR
H21c H 0.2168(17) 0.1043(18) 0.90964(18) 0.0609(16) Uiso 1.000000 GR
C5a C 0.1595(2) 0.1305(3) 0.77200(12) 0.0353(10) Uani 1.000000 .
C3b C 0.2638(3) 0.1857(4) 0.57961(14) 0.0484(13) Uani 1.000000 .
H3ba H 0.2357(3) 0.1254(4) 0.57607(14) 0.0581(15) Uiso 1.000000 R
H3bb H 0.3055(3) 0.1743(4) 0.59461(14) 0.0581(15) Uiso 1.000000 R
C7a C 0.2038(3) 0.1032(3) 0.72006(11) 0.0377(10) Uani 1.000000 .
C14a C 0.3615(2) 0.3581(3) 0.88497(12) 0.0376(10) Uani 1.000000 .
C28b C 0.0349(3) 0.5709(4) 0.53365(12) 0.0413(10) Uani 1.000000 .
H28d H 0.0890(3) 0.560(3) 0.5286(3) 0.0619(16) Uiso 1.000000 GR
H28e H 0.0064(18) 0.5112(14) 0.5315(2) 0.0619(16) Uiso 1.000000 GR
H28f H 0.0136(19) 0.6187(12) 0.51964(14) 0.0619(16) Uiso 1.000000 GR
C13b C 0.1688(2) 0.2604(3) 0.61820(11) 0.0320(9) Uani 1.000000 .
C26b C 0.0104(3) 0.6712(3) 0.62577(12) 0.0393(10) Uani 1.000000 .
H26b H 0.0035(3) 0.6928(3) 0.64625(12) 0.0472(12) Uiso 1.000000 R
C27b C 0.0584(2) 0.5940(3) 0.62007(10) 0.0322(9) Uani 1.000000 .
C17a C 0.3220(3) 0.2180(4) 0.92727(12) 0.0422(11) Uani 1.000000 .
H17a H 0.3100(3) 0.1693(4) 0.94161(12) 0.0507(13) Uiso 1.000000 R
C16b C 0.0819(2) 0.2682(3) 0.67164(11) 0.0362(10) Uani 1.000000 .
C16a C 0.3741(3) 0.2890(5) 0.93587(12) 0.0497(13) Uani 1.000000 .
C2b C 0.2951(3) 0.2262(4) 0.54967(13) 0.0454(12) Uani 1.000000 .
H2ba H 0.3519(3) 0.2262(4) 0.54957(13) 0.0544(14) Uiso 1.000000 R
H2bb H 0.2763(3) 0.1895(4) 0.53178(13) 0.0544(14) Uiso 1.000000 R
C14b C 0.0918(2) 0.2308(3) 0.61747(11) 0.0339(9) Uani 1.000000 .
C25b C -0.0271(3) 0.7165(3) 0.60224(13) 0.0426(11) Uani 1.000000 .
H25b H -0.0588(3) 0.7700(3) 0.60640(13) 0.0511(14) Uiso 1.000000 R
C12a C 0.3286(3) 0.2964(4) 0.75591(13) 0.0455(12) Uani 1.000000 .
H12a H 0.3062(6) 0.3526(12) 0.7658(9) 0.0682(18) Uiso 1.000000 GR
H12b H 0.3702(12) 0.2713(11) 0.7687(8) 0.0682(18) Uiso 1.000000 GR
H12c H 0.3490(17) 0.314(2) 0.73575(15) 0.0682(18) Uiso 1.000000 GR
C15a C 0.3931(3) 0.3572(4) 0.91404(13) 0.0473(12) Uani 1.000000 .
H15a H 0.4292(3) 0.4051(4) 0.91933(13) 0.0567(15) Uiso 1.000000 R
C5b C 0.3494(3) 0.4443(4) 0.52739(15) 0.0447(12) Uani 1.000000 .
C6a C 0.1541(2) 0.0844(3) 0.74415(12) 0.0380(10) Uani 1.000000 .
H6a H 0.1149(2) 0.0382(3) 0.74137(12) 0.0457(12) Uiso 1.000000 R
C9b C 0.2287(3) 0.4066(4) 0.50225(12) 0.0421(11) Uani 1.000000 .
C19b C 0.0565(3) 0.2008(4) 0.58735(12) 0.0454(12) Uani 1.000000 .
H19d H 0.062(2) 0.2522(12) 0.5723(3) 0.0681(17) Uiso 1.000000 GR
H19e H 0.0824(16) 0.1434(17) 0.5798(5) 0.0681(17) Uiso 1.000000 GR
H19f H 0.0019(6) 0.187(3) 0.5904(2) 0.0681(17) Uiso 1.000000 GR
C10a C 0.1038(3) 0.1100(4) 0.79792(14) 0.0499(13) Uani 1.000000 .
H10a H 0.1323(4) 0.102(3) 0.8171(2) 0.0748(19) Uiso 1.000000 GR
H10b H 0.0677(16) 0.1631(15) 0.8000(7) 0.0748(19) Uiso 1.000000 GR
H10c H 0.0754(18) 0.0514(17) 0.7934(5) 0.0748(19) Uiso 1.000000 GR
C15b C 0.0501(2) 0.2357(3) 0.64438(12) 0.0380(10) Uani 1.000000 .
H15b H -0.0021(2) 0.2161(3) 0.64422(12) 0.0456(12) Uiso 1.000000 R
C20b C 0.0357(3) 0.2736(4) 0.70066(14) 0.0504(13) Uani 1.000000 .
H20d H 0.0703(3) 0.272(3) 0.71839(14) 0.0756(19) Uiso 1.000000 GR
H20e H 0.0061(19) 0.3329(15) 0.7009(5) 0.0756(19) Uiso 1.000000 GR
H20f H 0.0006(17) 0.2191(17) 0.7017(5) 0.0756(19) Uiso 1.000000 GR
C11a C 0.1975(3) 0.0513(4) 0.69008(14) 0.0519(13) Uani 1.000000 .
H11a H 0.214(2) 0.0935(11) 0.67335(17) 0.078(2) Uiso 1.000000 GR
H11b H 0.231(2) -0.0051(18) 0.6905(4) 0.078(2) Uiso 1.000000 GR
H11c H 0.1442(6) 0.032(3) 0.6868(5) 0.078(2) Uiso 1.000000 GR
C12b C 0.1554(3) 0.3488(5) 0.50076(15) 0.0566(15) Uani 1.000000 .
H12d H 0.1672(5) 0.2815(7) 0.5044(11) 0.085(2) Uiso 1.000000 GR
H12e H 0.1196(11) 0.371(2) 0.5165(8) 0.085(2) Uiso 1.000000 GR
H12f H 0.1321(15) 0.356(3) 0.4804(4) 0.085(2) Uiso 1.000000 GR
C21b C 0.2855(3) 0.3245(4) 0.64523(15) 0.0498(13) Uani 1.000000 .
H21d H 0.2912(6) 0.381(2) 0.6320(8) 0.075(2) Uiso 1.000000 GR
H21e H 0.3006(8) 0.341(3) 0.6662(2) 0.075(2) Uiso 1.000000 GR
H21f H 0.3185(4) 0.2731(12) 0.6376(10) 0.075(2) Uiso 1.000000 GR
C8b C 0.2453(3) 0.4737(4) 0.47986(12) 0.0521(13) Uani 1.000000 .
H8b H 0.2092(3) 0.4845(4) 0.46389(12) 0.0625(16) Uiso 1.000000 R
C6b C 0.3642(3) 0.5093(4) 0.50378(16) 0.0559(15) Uani 1.000000 .
H6b H 0.4112(3) 0.5437(4) 0.50405(16) 0.0670(18) Uiso 1.000000 R
C7b C 0.3131(4) 0.5255(4) 0.48009(15) 0.0594(16) Uani 1.000000 .
C19a C 0.3857(3) 0.4304(4) 0.86128(15) 0.0492(13) Uani 1.000000 .
H19a H 0.411(2) 0.3979(5) 0.8442(5) 0.0737(19) Uiso 1.000000 GR
H19b H 0.3404(4) 0.464(2) 0.8535(7) 0.0737(19) Uiso 1.000000 GR
H19c H 0.4211(19) 0.4763(18) 0.8706(3) 0.0737(19) Uiso 1.000000 GR
C20a C 0.4084(4) 0.2899(7) 0.96751(15) 0.081(2) Uani 1.000000 .
H20a H 0.381(2) 0.336(3) 0.9803(4) 0.122(4) Uiso 1.000000 GR
H20b H 0.404(3) 0.2264(13) 0.9767(6) 0.122(4) Uiso 1.000000 GR
H20c H 0.4626(10) 0.308(5) 0.9662(2) 0.122(4) Uiso 1.000000 GR
C10b C 0.4043(3) 0.4315(5) 0.55362(18) 0.0641(17) Uani 1.000000 .
H10d H 0.3766(7) 0.438(4) 0.57307(18) 0.096(3) Uiso 1.000000 GR
H10e H 0.427(2) 0.3679(15) 0.5525(7) 0.096(3) Uiso 1.000000 GR
H10f H 0.4448(17) 0.480(2) 0.5524(7) 0.096(3) Uiso 1.000000 GR
C29b C 0.0982(3) 0.5461(4) 0.64654(12) 0.0477(12) Uani 1.000000 .
H29d H 0.0840(19) 0.4786(7) 0.6470(6) 0.0716(18) Uiso 1.000000 GR
H29e H 0.1539(3) 0.552(3) 0.6440(5) 0.0716(18) Uiso 1.000000 GR
H29f H 0.0826(19) 0.577(2) 0.66580(15) 0.0716(18) Uiso 1.000000 GR
C11b C 0.3326(6) 0.5962(6) 0.4548(2) 0.086(2) Uani 1.000000 .
H11d H 0.342(4) 0.5617(7) 0.4356(4) 0.130(4) Uiso 1.000000 GR
H11e H 0.2897(16) 0.640(3) 0.4520(11) 0.130(4) Uiso 1.000000 GR
H11f H 0.379(2) 0.632(3) 0.4604(7) 0.130(4) Uiso 1.000000 GR

loop_
_atom_site_aniso_label
_atom_site_aniso_U_11
_atom_site_aniso_U_22
_atom_site_aniso_U_33
_atom_site_aniso_U_12
_atom_site_aniso_U_13
_atom_site_aniso_U_23
Au1a 0.0138(3) 0.0211(3) 0.0268(3) 0.00204(15) -0.00144(15) -0.00004(19)
Au1b 0.0172(3) 0.0241(3) 0.0329(4) 0.00196(16) 0.00254(17) -0.0011(2)
N2a 0.0224(14) 0.0290(17) 0.0351(19) 0.0090(13) -0.0030(13) 0.0011(15)
N1a 0.0269(15) 0.0278(17) 0.0346(19) 0.0082(13) 0.0015(13) -0.0001(15)
N2b 0.0315(16) 0.0269(17) 0.042(2) 0.0059(14) 0.0036(15) 0.0003(15)
C22a 0.0211(16) 0.0216(18) 0.033(2) -0.0007(14) -0.0030(15) 0.0016(15)
C1a 0.0253(17) 0.0246(19) 0.034(2) 0.0007(15) 0.0014(15) 0.0006(16)
N1b 0.0311(17) 0.0328(19) 0.041(2) 0.0084(14) 0.0073(15) -0.0013(16)
C27a 0.0222(17) 0.029(2) 0.032(2) -0.0014(14) 0.0020(15) 0.0013(17)
C13a 0.0254(17) 0.026(2) 0.039(2) 0.0025(15) 0.0031(16) -0.0083(18)
C23a 0.0236(17) 0.0228(18) 0.036(2) -0.0039(14) -0.0016(15) 0.0027(17)
C9a 0.0249(17) 0.034(2) 0.038(2) -0.0016(16) -0.0059(16) 0.0080(18)
C26a 0.0239(17) 0.035(2) 0.035(2) 0.0017(16) 0.0062(15) 0.0012(18)
C4a 0.0234(16) 0.0246(19) 0.039(2) 0.0023(14) -0.0010(16) 0.0038(17)
C1b 0.0248(17) 0.028(2) 0.038(2) 0.0023(15) -0.0031(16) -0.0058(17)
C18a 0.0278(18) 0.035(2) 0.034(2) 0.0022(16) 0.0065(16) -0.0021(18)
C23b 0.0234(17) 0.029(2) 0.040(2) -0.0022(15) 0.0004(16) -0.0021(18)
C22b 0.0239(17) 0.0207(18) 0.037(2) -0.0003(14) 0.0028(16) -0.0025(16)
C4b 0.031(2) 0.039(2) 0.040(3) 0.0068(18) 0.0036(18) -0.006(2)
C28a 0.041(2) 0.034(2) 0.036(2) 0.0015(18) -0.0077(18) -0.0030(19)
C29a 0.039(2) 0.043(2) 0.034(2) 0.0081(19) -0.0010(18) 0.002(2)
C24a 0.0238(18) 0.031(2) 0.045(3) 0.0015(15) -0.0027(17) 0.0084(19)
C2a 0.0301(19) 0.034(2) 0.043(3) 0.0132(17) 0.0001(18) -0.0005(19)
C25a 0.0233(18) 0.035(2) 0.050(3) 0.0071(16) 0.0033(18) 0.004(2)
C17b 0.036(2) 0.040(2) 0.037(2) 0.0017(19) -0.0088(18) -0.002(2)
C3a 0.031(2) 0.033(2) 0.045(3) 0.0112(17) 0.0018(18) -0.0011(19)
C24b 0.030(2) 0.032(2) 0.059(3) 0.0037(17) -0.008(2) -0.002(2)
C8a 0.034(2) 0.041(2) 0.035(2) -0.0033(18) 0.0030(18) 0.003(2)
C18b 0.0282(19) 0.028(2) 0.047(3) 0.0024(16) -0.0068(17) 0.0042(19)
C21a 0.035(2) 0.038(2) 0.049(3) -0.0099(18) 0.0002(19) 0.006(2)
C5a 0.0291(18) 0.034(2) 0.043(3) -0.0016(16) 0.0002(18) 0.0069(19)
C3b 0.046(3) 0.040(3) 0.059(3) 0.018(2) 0.001(2) -0.003(2)
C7a 0.039(2) 0.033(2) 0.040(3) 0.0009(18) -0.0083(19) -0.0013(19)
C14a 0.031(2) 0.036(2) 0.046(3) -0.0061(16) 0.0071(18) -0.010(2)
C28b 0.044(2) 0.039(2) 0.041(3) 0.0017(19) -0.007(2) 0.000(2)
C13b 0.0287(18) 0.027(2) 0.040(2) 0.0027(16) 0.0007(17) 0.0029(18)
C26b 0.042(2) 0.037(2) 0.039(3) -0.0047(19) 0.010(2) -0.009(2)
C27b 0.0339(19) 0.030(2) 0.032(2) -0.0030(16) 0.0063(17) -0.0088(17)
C17a 0.041(2) 0.052(3) 0.033(2) -0.002(2) 0.0055(19) 0.002(2)
C16b 0.034(2) 0.035(2) 0.040(3) 0.0005(17) -0.0009(18) 0.0048(19)
C16a 0.044(2) 0.072(4) 0.034(3) -0.006(2) -0.004(2) -0.017(3)
C2b 0.039(2) 0.041(3) 0.057(3) 0.014(2) 0.008(2) -0.009(2)
C14b 0.0316(19) 0.029(2) 0.042(3) -0.0047(16) -0.0058(17) 0.0040(18)
C25b 0.035(2) 0.033(2) 0.060(3) 0.0061(18) 0.008(2) -0.013(2)
C12a 0.037(2) 0.049(3) 0.051(3) -0.018(2) 0.000(2) 0.007(2)
C15a 0.043(2) 0.055(3) 0.044(3) -0.012(2) 0.002(2) -0.021(2)
C5b 0.036(2) 0.040(3) 0.058(3) 0.0022(19) 0.004(2) -0.004(2)
C6a 0.035(2) 0.031(2) 0.048(3) -0.0061(17) -0.0055(19) 0.002(2)
C9b 0.041(2) 0.047(3) 0.039(3) 0.012(2) 0.0025(19) -0.012(2)
C19b 0.043(2) 0.052(3) 0.042(3) -0.013(2) -0.003(2) -0.004(2)
C10a 0.046(3) 0.055(3) 0.049(3) -0.018(2) 0.009(2) 0.006(3)
C15b 0.031(2) 0.036(2) 0.048(3) -0.0066(17) -0.0012(18) 0.003(2)
C20b 0.047(3) 0.057(3) 0.047(3) -0.007(2) 0.003(2) 0.001(3)
C11a 0.062(3) 0.048(3) 0.046(3) 0.000(2) -0.006(3) -0.012(2)
C12b 0.044(3) 0.070(4) 0.056(4) 0.004(3) -0.014(2) -0.022(3)
C21b 0.026(2) 0.053(3) 0.070(4) -0.004(2) -0.006(2) -0.006(3)
C8b 0.066(3) 0.059(3) 0.032(3) 0.024(3) 0.004(2) -0.005(2)
C6b 0.051(3) 0.047(3) 0.069(4) -0.000(2) 0.021(3) -0.001(3)
C7b 0.078(4) 0.048(3) 0.052(3) 0.019(3) 0.023(3) 0.007(3)
C19a 0.047(3) 0.035(2) 0.065(4) -0.007(2) 0.015(2) -0.000(2)
C20a 0.072(4) 0.135(7) 0.036(3) -0.018(4) -0.004(3) -0.017(4)
C10b 0.040(3) 0.066(4) 0.086(5) -0.005(3) -0.015(3) 0.004(4)
C29b 0.063(3) 0.047(3) 0.033(3) 0.002(2) -0.002(2) -0.005(2)
C11b 0.123(6) 0.069(5) 0.067(5) 0.016(5) 0.036(5) 0.018(4)

loop_
_atom_type_symbol
_atom_type_scat_dispersion_real
_atom_type_scat_dispersion_imag
_atom_type_scat_Cromer_Mann_a1
_atom_type_scat_Cromer_Mann_a2
_atom_type_scat_Cromer_Mann_a3
_atom_type_scat_Cromer_Mann_a4
_atom_type_scat_Cromer_Mann_b1
_atom_type_scat_Cromer_Mann_b2
_atom_type_scat_Cromer_Mann_b3
_atom_type_scat_Cromer_Mann_b4
_atom_type_scat_Cromer_Mann_c
_atom_type_scat_source
_atom_type_scat_dispersion_source
Au -4.01093 7.72880 16.88190 18.59130 25.55820 5.86000 0.46110 8.62160 1.48260 36.39560 12.06580 'International Tables Volume C Table 6.1.1.4 (pp. 500-502)' 'Henke, Gullikson and Davis, At. Data and Nucl. Data Tables, 1993, 54, 2'
C 0.01920 0.00962 2.31000 1.02000 1.58860 0.86500 20.84390 10.20750 0.56870 51.65120 0.21560 'International Tables Volume C Table 6.1.1.4 (pp. 500-502)' 'Henke, Gullikson and Davis, At. Data and Nucl. Data Tables, 1993, 54, 2'
H 0.00000 0.00000 0.49300 0.32291 0.14019 0.04081 10.51090 26.12570 3.14236 57.79970 0.00304 'International Tables Volume C Table 6.1.1.4 (pp. 500-502)' 'Henke, Gullikson and Davis, At. Data and Nucl. Data Tables, 1993, 54, 2'
N 0.03256 0.01839 12.21260 3.13220 2.01250 1.16630 0.00570 9.89330 28.99750 0.58260 -11.52900 'International Tables Volume C Table 6.1.1.4 (pp. 500-502)' 'Henke, Gullikson and Davis, At. Data and Nucl. Data Tables, 1993, 54, 2'

loop_
_geom_angle_atom_site_label_1
_geom_angle_atom_site_label_2
_geom_angle_atom_site_label_3
_geom_angle
_geom_angle_site_symmetry_1
_geom_angle_site_symmetry_3
_geom_angle_publ_flag
C1a Au1a C22a 177.75(17) . . ?
C22b Au1b C1b 176.69(16) . . ?
C4a N2a C1a 124.9(3) . . ?
C2a N2a C1a 111.9(4) . . ?
C2a N2a C4a 122.5(3) . . ?
C13a N1a C1a 126.1(3) . . ?
C3a N1a C1a 111.8(3) . . ?
C3a N1a C13a 119.9(3) . . ?
C3b N2b C1b 112.5(4) . . ?
C13b N2b C1b 122.3(3) . . ?
C13b N2b C3b 124.9(4) . . ?
C27a C22a Au1a 121.2(3) . . ?
C23a C22a Au1a 121.2(3) . . ?
C23a C22a C27a 117.5(4) . . ?
N2a C1a Au1a 123.4(3) . . ?
N1a C1a Au1a 127.3(3) . . ?
N1a C1a N2a 109.3(3) . . ?
C4b N1b C1b 124.2(4) . . ?
C2b N1b C1b 111.9(4) . . ?
C2b N1b C4b 123.7(4) . . ?
C26a C27a C22a 121.3(4) . . ?
C29a C27a C22a 120.2(4) . . ?
C29a C27a C26a 118.4(4) . . ?
C18a C13a N1a 120.0(4) . . ?
C14a C13a N1a 118.4(4) . . ?
C14a C13a C18a 121.6(4) . . ?
C28a C23a C22a 121.8(4) . . ?
C24a C23a C22a 120.8(4) . . ?
C24a C23a C28a 117.4(4) . . ?
C8a C9a C4a 118.5(4) . . ?
C12a C9a C4a 120.9(4) . . ?
C12a C9a C8a 120.6(4) . . ?
H26a C26a C27a 119.9(3) . . ?
C25a C26a C27a 120.1(4) . . ?
C25a C26a H26a 119.9(3) . . ?
C9a C4a N2a 120.1(4) . . ?
C5a C4a N2a 119.3(4) . . ?
C5a C4a C9a 120.7(4) . . ?
N2b C1b Au1b 120.4(3) . . ?
N1b C1b Au1b 129.9(3) . . ?
N1b C1b N2b 109.6(4) . . ?
C21a C18a C13a 121.8(4) . . ?
C17a C18a C13a 117.8(4) . . ?
C17a C18a C21a 120.3(4) . . ?
C24b C23b C22b 121.1(4) . . ?
C28b C23b C22b 120.2(4) . . ?
C28b C23b C24b 118.7(4) . . ?
C23b C22b Au1b 121.2(3) . . ?
C27b C22b Au1b 121.1(3) . . ?
C27b C22b C23b 117.7(4) . . ?
C5b C4b N1b 119.0(4) . . ?
C9b C4b N1b 119.8(4) . . ?
C9b C4b C5b 121.1(5) . . ?
H28a C28a C23a 109.5 . . ?
H28b C28a C23a 109.5 . . ?
H28b C28a H28a 109.5 . . ?
H28c C28a C23a 109.5 . . ?
H28c C28a H28a 109.5 . . ?
H28c C28a H28b 109.5 . . ?
H29a C29a C27a 109.5 . . ?
H29b C29a C27a 109.5 . . ?
H29b C29a H29a 109.5 . . ?
H29c C29a C27a 109.5 . . ?
H29c C29a H29a 109.5 . . ?
H29c C29a H29b 109.5 . . ?
H24a C24a C23a 119.9(3) . . ?
C25a C24a C23a 120.3(4) . . ?
C25a C24a H24a 119.9(3) . . ?
H2aa C2a N2a 111.3(2) . . ?
H2ab C2a N2a 111.3(2) . . ?
H2ab C2a H2aa 109.2 . . ?
C3a C2a N2a 102.2(3) . . ?
C3a C2a H2aa 111.3(3) . . ?
C3a C2a H2ab 111.3(2) . . ?
C24a C25a C26a 120.0(4) . . ?
H25a C25a C26a 120.0(3) . . ?
H25a C25a C24a 120.0(3) . . ?
C18b C17b H17b 119.5(3) . . ?
C16b C17b H17b 119.5(3) . . ?
C16b C17b C18b 121.1(4) . . ?
C2a C3a N1a 102.1(3) . . ?
H3aa C3a N1a 111.4(2) . . ?
H3aa C3a C2a 111.4(2) . . ?
H3ab C3a N1a 111.4(2) . . ?
H3ab C3a C2a 111.4(3) . . ?
H3ab C3a H3aa 109.2 . . ?
H24b C24b C23b 120.0(3) . . ?
C25b C24b C23b 120.0(5) . . ?
C25b C24b H24b 120.0(3) . . ?
H8a C8a C9a 119.0(2) . . ?
C7a C8a C9a 121.9(4) . . ?
C7a C8a H8a 119.0(3) . . ?
C13b C18b C17b 118.7(4) . . ?
C21b C18b C17b 120.4(4) . . ?
C21b C18b C13b 120.9(4) . . ?
H21a C21a C18a 109.5 . . ?
H21b C21a C18a 109.5 . . ?
H21b C21a H21a 109.5 . . ?
H21c C21a C18a 109.5 . . ?
H21c C21a H21a 109.5 . . ?
H21c C21a H21b 109.5 . . ?
C6a C5a C4a 118.7(4) . . ?
C10a C5a C4a 119.8(5) . . ?
C10a C5a C6a 121.4(4) . . ?
H3ba C3b N2b 111.3(3) . . ?
H3bb C3b N2b 111.3(3) . . ?
H3bb C3b H3ba 109.2 . . ?
C2b C3b N2b 102.4(4) . . ?
C2b C3b H3ba 111.3(3) . . ?
C2b C3b H3bb 111.3(3) . . ?
C6a C7a C8a 117.9(4) . . ?
C11a C7a C8a 120.7(5) . . ?
C11a C7a C6a 121.4(4) . . ?
C15a C14a C13a 117.8(5) . . ?
C19a C14a C13a 120.7(5) . . ?
C19a C14a C15a 121.5(4) . . ?
H28d C28b C23b 109.5 . . ?
H28e C28b C23b 109.5 . . ?
H28e C28b H28d 109.5 . . ?
H28f C28b C23b 109.5 . . ?
H28f C28b H28d 109.5 . . ?
H28f C28b H28e 109.5 . . ?
C18b C13b N2b 119.3(4) . . ?
C14b C13b N2b 118.9(4) . . ?
C14b C13b C18b 121.7(4) . . ?
C27b C26b H26b 119.5(3) . . ?
C25b C26b H26b 119.5(3) . . ?
C25b C26b C27b 121.0(4) . . ?
C26b C27b C22b 120.3(4) . . ?
C29b C27b C22b 120.4(4) . . ?
C29b C27b C26b 119.2(4) . . ?
H17a C17a C18a 118.7(3) . . ?
C16a C17a C18a 122.6(5) . . ?
C16a C17a H17a 118.7(3) . . ?
C15b C16b C17b 118.4(4) . . ?
C20b C16b C17b 120.0(4) . . ?
C20b C16b C15b 121.6(4) . . ?
C15a C16a C17a 117.5(5) . . ?
C20a C16a C17a 120.7(6) . . ?
C20a C16a C15a 121.8(5) . . ?
C3b C2b N1b 103.0(4) . . ?
H2ba C2b N1b 111.2(2) . . ?
H2ba C2b C3b 111.2(3) . . ?
H2bb C2b N1b 111.2(3) . . ?
H2bb C2b C3b 111.2(3) . . ?
H2bb C2b H2ba 109.1 . . ?
C19b C14b C13b 119.4(4) . . ?
C15b C14b C13b 117.9(4) . . ?
C15b C14b C19b 122.5(4) . . ?
C26b C25b C24b 119.8(4) . . ?
H25b C25b C24b 120.1(3) . . ?
H25b C25b C26b 120.1(3) . . ?
H12a C12a C9a 109.5 . . ?
H12b C12a C9a 109.5 . . ?
H12b C12a H12a 109.5 . . ?
H12c C12a C9a 109.5 . . ?
H12c C12a H12a 109.5 . . ?
H12c C12a H12b 109.5 . . ?
C16a C15a C14a 122.6(5) . . ?
H15a C15a C14a 118.7(3) . . ?
H15a C15a C16a 118.7(3) . . ?
C6b C5b C4b 117.5(5) . . ?
C10b C5b C4b 121.1(5) . . ?
C10b C5b C6b 121.4(5) . . ?
C7a C6a C5a 122.3(4) . . ?
H6a C6a C5a 118.9(3) . . ?
H6a C6a C7a 118.9(3) . . ?
C12b C9b C4b 120.4(5) . . ?
C8b C9b C4b 118.9(5) . . ?
C8b C9b C12b 120.6(5) . . ?
H19d C19b C14b 109.5 . . ?
H19e C19b C14b 109.5 . . ?
H19e C19b H19d 109.5 . . ?
H19f C19b C14b 109.5 . . ?
H19f C19b H19d 109.5 . . ?
H19f C19b H19e 109.5 . . ?
H10a C10a C5a 109.5 . . ?
H10b C10a C5a 109.5 . . ?
H10b C10a H10a 109.5 . . ?
H10c C10a C5a 109.5 . . ?
H10c C10a H10a 109.5 . . ?
H10c C10a H10b 109.5 . . ?
C14b C15b C16b 122.2(4) . . ?
H15b C15b C16b 118.9(3) . . ?
H15b C15b C14b 118.9(3) . . ?
H20d C20b C16b 109.5 . . ?
H20e C20b C16b 109.5 . . ?
H20e C20b H20d 109.5 . . ?
H20f C20b C16b 109.5 . . ?
H20f C20b H20d 109.5 . . ?
H20f C20b H20e 109.5 . . ?
H11a C11a C7a 109.5 . . ?
H11b C11a C7a 109.5 . . ?
H11b C11a H11a 109.5 . . ?
H11c C11a C7a 109.5 . . ?
H11c C11a H11a 109.5 . . ?
H11c C11a H11b 109.5 . . ?
H12d C12b C9b 109.5 . . ?
H12e C12b C9b 109.5 . . ?
H12e C12b H12d 109.5 . . ?
H12f C12b C9b 109.5 . . ?
H12f C12b H12d 109.5 . . ?
H12f C12b H12e 109.5 . . ?
H21d C21b C18b 109.5 . . ?
H21e C21b C18b 109.5 . . ?
H21e C21b H21d 109.5 . . ?
H21f C21b C18b 109.5 . . ?
H21f C21b H21d 109.5 . . ?
H21f C21b H21e 109.5 . . ?
H8b C8b C9b 119.0(3) . . ?
C7b C8b C9b 121.9(5) . . ?
C7b C8b H8b 119.0(4) . . ?
H6b C6b C5b 118.7(3) . . ?
C7b C6b C5b 122.6(5) . . ?
C7b C6b H6b 118.7(4) . . ?
C6b C7b C8b 117.9(5) . . ?
C11b C7b C8b 121.7(7) . . ?
C11b C7b C6b 120.4(7) . . ?
H19a C19a C14a 109.5 . . ?
H19b C19a C14a 109.5 . . ?
H19b C19a H19a 109.5 . . ?
H19c C19a C14a 109.5 . . ?
H19c C19a H19a 109.5 . . ?
H19c C19a H19b 109.5 . . ?
H20a C20a C16a 109.5 . . ?
H20b C20a C16a 109.5 . . ?
H20b C20a H20a 109.5 . . ?
H20c C20a C16a 109.5 . . ?
H20c C20a H20a 109.5 . . ?
H20c C20a H20b 109.5 . . ?
H10d C10b C5b 109.5 . . ?
H10e C10b C5b 109.5 . . ?
H10e C10b H10d 109.5 . . ?
H10f C10b C5b 109.5 . . ?
H10f C10b H10d 109.5 . . ?
H10f C10b H10e 109.5 . . ?
H29d C29b C27b 109.5 . . ?
H29e C29b C27b 109.5 . . ?
H29e C29b H29d 109.5 . . ?
H29f C29b C27b 109.5 . . ?
H29f C29b H29d 109.5 . . ?
H29f C29b H29e 109.5 . . ?
H11d C11b C7b 109.5 . . ?
H11e C11b C7b 109.5 . . ?
H11e C11b H11d 109.5 . . ?
H11f C11b C7b 109.5 . . ?
H11f C11b H11d 109.5 . . ?
H11f C11b H11e 109.5 . . ?

loop_
_geom_bond_atom_site_label_1
_geom_bond_atom_site_label_2
_geom_bond_distance
_geom_bond_site_symmetry_2
_geom_bond_publ_flag
Au1a C22a 2.045(4) . ?
Au1a C1a 2.040(4) . ?
Au1b C1b 2.037(4) . ?
Au1b C22b 2.047(4) . ?
N2a C1a 1.338(5) . ?
N2a C4a 1.419(6) . ?
N2a C2a 1.479(5) . ?
N1a C1a 1.330(5) . ?
N1a C13a 1.427(6) . ?
N1a C3a 1.486(5) . ?
N2b C1b 1.334(6) . ?
N2b C3b 1.481(6) . ?
N2b C13b 1.431(6) . ?
C22a C27a 1.407(6) . ?
C22a C23a 1.410(6) . ?
N1b C1b 1.336(6) . ?
N1b C4b 1.428(6) . ?
N1b C2b 1.480(6) . ?
C27a C26a 1.393(6) . ?
C27a C29a 1.510(6) . ?
C13a C18a 1.400(6) . ?
C13a C14a 1.408(6) . ?
C23a C28a 1.515(6) . ?
C23a C24a 1.400(6) . ?
C9a C4a 1.401(6) . ?
C9a C8a 1.384(7) . ?
C9a C12a 1.506(6) . ?
C26a H26a 0.9500 . ?
C26a C25a 1.386(7) . ?
C4a C5a 1.403(6) . ?
C18a C21a 1.502(6) . ?
C18a C17a 1.380(7) . ?
C23b C22b 1.402(6) . ?
C23b C24b 1.388(6) . ?
C23b C28b 1.508(7) . ?
C22b C27b 1.412(6) . ?
C4b C5b 1.402(7) . ?
C4b C9b 1.388(7) . ?
C28a H28a 0.9800 . ?
C28a H28b 0.9800 . ?
C28a H28c 0.9800 . ?
C29a H29a 0.9800 . ?
C29a H29b 0.9800 . ?
C29a H29c 0.9800 . ?
C24a H24a 0.9500 . ?
C24a C25a 1.387(7) . ?
C2a H2aa 0.9900 . ?
C2a H2ab 0.9900 . ?
C2a C3a 1.518(7) . ?
C25a H25a 0.9500 . ?
C17b H17b 0.9500 . ?
C17b C18b 1.393(7) . ?
C17b C16b 1.399(6) . ?
C3a H3aa 0.9900 . ?
C3a H3ab 0.9900 . ?
C24b H24b 0.9500 . ?
C24b C25b 1.391(8) . ?
C8a H8a 0.9500 . ?
C8a C7a 1.399(6) . ?
C18b C13b 1.383(7) . ?
C18b C21b 1.509(6) . ?
C21a H21a 0.9800 . ?
C21a H21b 0.9800 . ?
C21a H21c 0.9800 . ?
C5a C6a 1.378(7) . ?
C5a C10a 1.517(7) . ?
C3b H3ba 0.9900 . ?
C3b H3bb 0.9900 . ?
C3b C2b 1.524(8) . ?
C7a C6a 1.386(7) . ?
C7a C11a 1.500(7) . ?
C14a C15a 1.381(8) . ?
C14a C19a 1.507(7) . ?
C28b H28d 0.9800 . ?
C28b H28e 0.9800 . ?
C28b H28f 0.9800 . ?
C13b C14b 1.405(6) . ?
C26b H26b 0.9500 . ?
C26b C27b 1.390(6) . ?
C26b C25b 1.372(8) . ?
C27b C29b 1.504(7) . ?
C17a H17a 0.9500 . ?
C17a C16a 1.398(8) . ?
C16b C15b 1.388(7) . ?
C16b C20b 1.500(7) . ?
C16a C15a 1.390(9) . ?
C16a C20a 1.502(8) . ?
C2b H2ba 0.9900 . ?
C2b H2bb 0.9900 . ?
C14b C19b 1.509(7) . ?
C14b C15b 1.381(7) . ?
C25b H25b 0.9500 . ?
C12a H12a 0.9800 . ?
C12a H12b 0.9800 . ?
C12a H12c 0.9800 . ?
C15a H15a 0.9500 . ?
C5b C6b 1.399(9) . ?
C5b C10b 1.500(9) . ?
C6a H6a 0.9500 . ?
C9b C12b 1.514(8) . ?
C9b C8b 1.386(8) . ?
C19b H19d 0.9800 . ?
C19b H19e 0.9800 . ?
C19b H19f 0.9800 . ?
C10a H10a 0.9800 . ?
C10a H10b 0.9800 . ?
C10a H10c 0.9800 . ?
C15b H15b 0.9500 . ?
C20b H20d 0.9800 . ?
C20b H20e 0.9800 . ?
C20b H20f 0.9800 . ?
C11a H11a 0.9800 . ?
C11a H11b 0.9800 . ?
C11a H11c 0.9800 . ?
C12b H12d 0.9800 . ?
C12b H12e 0.9800 . ?
C12b H12f 0.9800 . ?
C21b H21d 0.9800 . ?
C21b H21e 0.9800 . ?
C21b H21f 0.9800 . ?
C8b H8b 0.9500 . ?
C8b C7b 1.388(9) . ?
C6b H6b 0.9500 . ?
C6b C7b 1.381(10) . ?
C7b C11b 1.521(9) . ?
C19a H19a 0.9800 . ?
C19a H19b 0.9800 . ?
C19a H19c 0.9800 . ?
C20a H20a 0.9800 . ?
C20a H20b 0.9800 . ?
C20a H20c 0.9800 . ?
C10b H10d 0.9800 . ?
C10b H10e 0.9800 . ?
C10b H10f 0.9800 . ?
C29b H29d 0.9800 . ?
C29b H29e 0.9800 . ?
C29b H29f 0.9800 . ?
C11b H11d 0.9800 . ?
C11b H11e 0.9800 . ?
C11b H11f 0.9800 . ?

loop_
_geom_torsion_atom_site_label_1
_geom_torsion_atom_site_label_2
_geom_torsion_atom_site_label_3
_geom_torsion_atom_site_label_4
_geom_torsion
_geom_torsion_site_symmetry_1
_geom_torsion_site_symmetry_2
_geom_torsion_site_symmetry_3
_geom_torsion_site_symmetry_4
_geom_torsion_publ_flag
Au1a C22a C27a C26a -175.2(3) . . . . ?
Au1a C22a C27a C29a 3.6(4) . . . . ?
Au1a C22a C23a C28a -3.0(4) . . . . ?
Au1a C22a C23a C24a 176.0(3) . . . . ?
Au1a C1a N2a C4a -3.5(4) . . . . ?
Au1a C1a N2a C2a -173.8(3) . . . . ?
Au1a C1a N1a C13a -12.0(4) . . . . ?
Au1a C1a N1a C3a -175.0(4) . . . . ?
Au1b C1b N2b C3b 177.1(4) . . . . ?
Au1b C1b N2b C13b -9.5(4) . . . . ?
Au1b C1b N1b C4b 3.0(5) . . . . ?
Au1b C1b N1b C2b -171.5(4) . . . . ?
Au1b C22b C23b C24b -175.5(3) . . . . ?
Au1b C22b C23b C28b 4.1(4) . . . . ?
Au1b C22b C27b C26b 176.5(3) . . . . ?
Au1b C22b C27b C29b -3.5(4) . . . . ?
N2a C1a N1a C13a 169.1(3) . . . . ?
N2a C1a N1a C3a 6.0(4) . . . . ?
N2a C4a C9a C8a 179.2(4) . . . . ?
N2a C4a C9a C12a -0.1(5) . . . . ?
N2a C4a C5a C6a 179.8(4) . . . . ?
N2a C4a C5a C10a 0.8(5) . . . . ?
N2a C2a C3a N1a 15.3(3) . . . . ?
N1a C13a C18a C21a 4.4(5) . . . . ?
N1a C13a C18a C17a -176.2(4) . . . . ?
N1a C13a C14a C15a 175.1(4) . . . . ?
N1a C13a C14a C19a -6.7(4) . . . . ?
N2b C1b N1b C4b 179.4(3) . . . . ?
N2b C1b N1b C2b 4.8(4) . . . . ?
N2b C3b C2b N1b 7.1(4) . . . . ?
N2b C13b C18b C17b 175.4(4) . . . . ?
N2b C13b C18b C21b -2.5(5) . . . . ?
N2b C13b C14b C19b 0.6(5) . . . . ?
N2b C13b C14b C15b -175.7(4) . . . . ?
C22a C27a C26a C25a -0.9(5) . . . . ?
C22a C23a C24a C25a -0.5(4) . . . . ?
N1b C4b C5b C6b 179.2(5) . . . . ?
N1b C4b C5b C10b -1.6(5) . . . . ?
N1b C4b C9b C12b -1.6(5) . . . . ?
N1b C4b C9b C8b 179.1(4) . . . . ?
C27a C26a C25a C24a -0.8(5) . . . . ?
C13a C18a C17a C16a 1.3(5) . . . . ?
C13a C14a C15a C16a 1.0(5) . . . . ?
C23a C24a C25a C26a 1.5(5) . . . . ?
C9a C4a C5a C6a 1.2(5) . . . . ?
C9a C4a C5a C10a -177.7(4) . . . . ?
C9a C8a C7a C6a -0.7(5) . . . . ?
C9a C8a C7a C11a 179.7(5) . . . . ?
C4a C5a C6a C7a 0.1(5) . . . . ?
C18a C17a C16a C15a -2.6(6) . . . . ?
C18a C17a C16a C20a 178.0(6) . . . . ?
C23b C22b C27b C26b -2.6(4) . . . . ?
C23b C22b C27b C29b 177.5(4) . . . . ?
C23b C24b C25b C26b -0.4(5) . . . . ?
C22b C27b C26b C25b 0.2(5) . . . . ?
C4b C5b C6b C7b 2.1(6) . . . . ?
C4b C9b C8b C7b 1.3(6) . . . . ?
C17b C18b C13b C14b -1.5(5) . . . . ?
C17b C16b C15b C14b -0.3(5) . . . . ?
C24b C25b C26b C27b 1.3(5) . . . . ?
C8a C7a C6a C5a -0.4(5) . . . . ?
C18b C13b C14b C19b 177.5(4) . . . . ?
C18b C13b C14b C15b 1.1(5) . . . . ?
C5a C6a C7a C11a 179.2(5) . . . . ?
C14a C15a C16a C17a 1.4(6) . . . . ?
C14a C15a C16a C20a -179.2(6) . . . . ?
C13b C14b C15b C16b -0.2(5) . . . . ?
C16b C15b C14b C19b -176.4(5) . . . . ?
C5b C6b C7b C8b -0.9(7) . . . . ?
C5b C6b C7b C11b -179.2(6) . . . . ?
C9b C8b C7b C6b -0.8(6) . . . . ?
C9b C8b C7b C11b 177.5(6) . . . . ?

loop_
_atom_site_anharm_gc_c_label
_atom_site_anharm_gc_c_111
_atom_site_anharm_gc_c_112
_atom_site_anharm_gc_c_113
_atom_site_anharm_gc_c_122
_atom_site_anharm_gc_c_123
_atom_site_anharm_gc_c_133
_atom_site_anharm_gc_c_222
_atom_site_anharm_gc_c_223
_atom_site_anharm_gc_c_233
_atom_site_anharm_gc_c_333
Au1a -0.000000008(9) -0.000000004(7) 0.000000004(2) -0.000000011(9) -0.000000002(2) 0.0000000016(9) -0.00000008(2) 0.000000006(4) 0.0000000023(13) 0.0000000044(8)
Au1b 0.000000014(10) 0.000000007(7) 0.000000001(2) -0.000000010(10) 0.000000007(2) -0.0000000029(10) -0.00000001(3) 0.000000011(4) 0.0000000067(14) -0.0000000101(10)

loop_
_atom_site_anharm_gc_d_label
_atom_site_anharm_gc_d_1111
_atom_site_anharm_gc_d_1112
_atom_site_anharm_gc_d_1113
_atom_site_anharm_gc_d_1122
_atom_site_anharm_gc_d_1123
_atom_site_anharm_gc_d_1133
_atom_site_anharm_gc_d_1222
_atom_site_anharm_gc_d_1223
_atom_site_anharm_gc_d_1233
_atom_site_anharm_gc_d_1333
_atom_site_anharm_gc_d_2222
_atom_site_anharm_gc_d_2223
_atom_site_anharm_gc_d_2233
_atom_site_anharm_gc_d_2333
_atom_site_anharm_gc_d_3333
Au1a -0.0000000216(6) 0.0000000006(3) 0.00000000005(10) -0.0000000062(4) 0.00000000001(7) -0.00000000047(4) 0.0000000015(6) 0.00000000002(9) -0.00000000000(3) 0.000000000013(18) -0.000000009(2) -0.0000000001(2) -0.00000000030(7) -0.00000000003(2) -0.00000000024(2)
Au1b -0.0000000199(7) 0.0000000005(3) 0.00000000020(11) -0.0000000053(4) -0.00000000011(8) -0.00000000024(4) 0.0000000017(6) 0.00000000012(10) -0.00000000003(3) 0.00000000004(2) 0.000000001(2) 0.0000000006(3) 0.00000000009(8) -0.00000000003(3) -0.00000000001(3)
